data_1533530
loop_
_publ_author_name
'Takumi, M.'
'Masamitsu, T.'
'Nagata, K.'

_publ_section_title
;
 X-ray structural analysis of the high-pressure phase III of tellurium
;
_journal_name_full 'Journal of Physics: Condensed Matter'
_journal_page_first 10609
_journal_page_last 10613
_journal_volume 14
_journal_year 2002
_chemical_formula_sum Te
_space_group_IT_number 12
_symmetry_space_group_name_Hall '-C 2y'
_symmetry_space_group_name_H-M 'C 1 2/m 1'
_cell_angle_alpha 90
_cell_angle_beta 88.112
_cell_angle_gamma 90
_cell_formula_units_Z 6
_cell_length_a 8.4682
_cell_length_b 4.7424
_cell_length_c 3.9595
_cell_volume 158.926
_citation_journal_id_ASTM JCOMEL
_cod_data_source_file Takumi_JCOMEL_2002_361.cif
_cod_data_source_block Te1
_cod_original_cell_volume 158.9256
_cod_original_formula_sum Te1
_cod_database_code 1533530

loop_
_symmetry_equiv_pos_as_xyz
x,y,z
-x,y,-z
-x,-y,-z
x,-y,z
x+1/2,y+1/2,z
-x+1/2,y+1/2,-z
-x+1/2,-y+1/2,-z
x+1/2,-y+1/2,z

loop_
_atom_site_label
_atom_site_type_symbol
_atom_site_fract_x
_atom_site_fract_y
_atom_site_fract_z
_atom_site_occupancy
_atom_site_U_iso_or_equiv
Te2 Te 0.324 0 0.675 1 0.0
Te1 Te 0 0 0 1 0.0
